data_1507245
loop_
_publ_author_name
'Keeling, D. L.'
'Oxtoby, N. S.'
'Wilson, C.'
'Humphry, M. J.'
'Champness, N. R.'
'Beton, P. H.'

_publ_section_title
;
 Assembly and Processing of Hydrogen Bond Induced Supramolecular
 Nanostructures
;
_journal_issue 1
_journal_name_full 'Nano Letters'
_journal_page_first 9
_journal_paper_doi 10.1021/nl025821b
_journal_volume 3
_journal_year 2003
_chemical_formula_moiety 'C14 H6 N2 O4'
_chemical_formula_sum 'C14 H6 N2 O4'
_chemical_formula_weight 266.21
_chemical_name_common 1,4,5,8-Naphthaldiimide
_chemical_name_systematic
; 
1,4,5,8-Naphthalenetetracarboxylic 1,8:4,5 diimide 
;
_space_group_IT_number 2
_symmetry_cell_setting triclinic
_symmetry_space_group_name_Hall '-P 1'
_symmetry_space_group_name_H-M 'P -1'
_atom_sites_solution_hydrogens geom
_atom_sites_solution_primary direct
_atom_sites_solution_secondary 'difference Fourier'
_audit_creation_method SHELXL-97
_cell_angle_alpha 89.560(2)
_cell_angle_beta 71.295(2)
_cell_angle_gamma 80.065(2)
_cell_formula_units_Z 2
_cell_length_a 7.6345(10)
_cell_length_b 8.1774(11)
_cell_length_c 8.9355(12)
_cell_measurement_reflns_used 907
_cell_measurement_temperature 150(2)
_cell_measurement_theta_max 26.55
_cell_measurement_theta_min 2.5
_cell_volume 519.78(12)
_computing_cell_refinement 'Bruker SAINT version 6.02a (Bruker, 2000)'
_computing_data_collection 'Bruker SMART version 5.624 (Bruker, 2001)'
_computing_data_reduction 'Bruker SAINT; Bruker SHELXTL (Bruker, 1997)'
_computing_molecular_graphics 'Bruker SHELXTL'
_computing_publication_material 'SHELXL-97; PLATON (Spek, 2001)'
_computing_structure_refinement 'SHELXL-97 (Sheldrick, 1997)'
_computing_structure_solution 'SHELXS-97 (Sheldrick, 1990)'
_diffrn_ambient_temperature 150(2)
_diffrn_measured_fraction_theta_full 0.965
_diffrn_measured_fraction_theta_max 0.882
_diffrn_measurement_device_type 'Bruker SMART1000 CCD area detector'
_diffrn_measurement_method omega
_diffrn_radiation_monochromator graphite
_diffrn_radiation_source 'fine-focus sealed tube'
_diffrn_radiation_type MoK\a
_diffrn_radiation_wavelength 0.71073
_diffrn_reflns_av_R_equivalents 0.039
_diffrn_reflns_av_sigmaI/netI 0.085
_diffrn_reflns_limit_h_max 10
_diffrn_reflns_limit_h_min -10
_diffrn_reflns_limit_k_max 10
_diffrn_reflns_limit_k_min -10
_diffrn_reflns_limit_l_max 11
_diffrn_reflns_limit_l_min -11
_diffrn_reflns_number 4669
_diffrn_reflns_theta_full 27.50
_diffrn_reflns_theta_max 28.71
_diffrn_reflns_theta_min 2.41
_diffrn_standards_decay_% none
_diffrn_standards_number 0
_exptl_absorpt_coefficient_mu 0.128
_exptl_absorpt_correction_type none
_exptl_crystal_colour plate
_exptl_crystal_density_diffrn 1.701
_exptl_crystal_density_method 'not measured'
_exptl_crystal_description colourless
_exptl_crystal_F_000 272
_exptl_crystal_size_max 0.18
_exptl_crystal_size_mid 0.10
_exptl_crystal_size_min 0.05
_refine_diff_density_max 0.29
_refine_diff_density_min -0.28
_refine_diff_density_rms 0.06
_refine_ls_extinction_method none
_refine_ls_goodness_of_fit_ref 0.874
_refine_ls_hydrogen_treatment 'riding model'
_refine_ls_matrix_type full
_refine_ls_number_parameters 181
_refine_ls_number_reflns 2370
_refine_ls_number_restraints 0
_refine_ls_restrained_S_all 0.874
_refine_ls_R_factor_all 0.0935
_refine_ls_R_factor_gt 0.0437
_refine_ls_shift/su_max 0.001
_refine_ls_shift/su_mean 0.000
_refine_ls_structure_factor_coef Fsqd
_refine_ls_weighting_details 'calc w=1/[\s^2^(Fo^2^)+(0.0392P)^2^] where P=(Fo^2^+2Fc^2^)/3'
_refine_ls_weighting_scheme calc
_refine_ls_wR_factor_gt 0.0843
_refine_ls_wR_factor_ref 0.0983
_reflns_number_gt 1271
_reflns_number_total 2370
_reflns_threshold_expression >2sigma(I)
_cod_data_source_file nl025821b_s1.cif
_cod_data_source_block NAPDIA
_cod_depositor_comments
;
The following automatic conversions were performed:

'_atom_sites_solution_hydrogens' value 'geometrically placed' was
changed to 'geom'.

Automatic conversion script
Id: cif_fix_values 6452 2018-10-05 10:23:21Z andrius 
;
_cod_original_cell_volume 519.8(2)
_cod_original_sg_symbol_H-M P-1
_cod_database_code 1507245

loop_
_symmetry_equiv_pos_as_xyz
'x, y, z'
'-x, -y, -z'

loop_
_atom_site_label
_atom_site_type_symbol
_atom_site_fract_x
_atom_site_fract_y
_atom_site_fract_z
_atom_site_U_iso_or_equiv
_atom_site_adp_type
_atom_site_occupancy
_atom_site_symmetry_multiplicity
_atom_site_calc_flag
_atom_site_refinement_flags
C1 C -0.4216(3) -0.0548(3) 0.5085(3) 0.0157(5) Uani 1 1 d .
C2 C -0.3055(3) 0.0048(3) 0.5831(3) 0.0164(5) Uani 1 1 d .
C3 C -0.1463(3) -0.1131(3) 0.6070(3) 0.0189(5) Uani 1 1 d .
O4 O -0.0466(2) -0.07442(18) 0.67826(19) 0.0229(4) Uani 1 1 d .
N5 N -0.1167(3) -0.2741(2) 0.5443(2) 0.0198(5) Uani 1 1 d .
H5A H -0.0194 -0.3429 0.5544 0.024 Uiso 1 1 calc R
C6 C -0.2226(3) -0.3381(3) 0.4681(3) 0.0186(5) Uani 1 1 d .
O7 O -0.1806(2) -0.48375(18) 0.41679(19) 0.0255(4) Uani 1 1 d .
C8 C -0.3877(3) -0.2226(3) 0.4524(3) 0.0175(5) Uani 1 1 d .
C9 C -0.5053(3) -0.2782(3) 0.3832(3) 0.0190(5) Uani 1 1 d .
H9A H -0.4830 -0.3918 0.3487 0.023 Uiso 1 1 calc R
C10 C -0.6577(3) -0.1684(3) 0.3632(3) 0.0193(5) Uani 1 1 d .
H10A H -0.7359 -0.2071 0.3125 0.023 Uiso 1 1 calc R
C1' C -0.4420(3) -0.0788(2) -0.0101(2) 0.0154(5) Uani 1 1 d .
C2' C -0.4837(3) -0.2120(3) -0.0843(3) 0.0165(5) Uani 1 1 d .
C3' C -0.3575(3) -0.3762(3) -0.1086(3) 0.0198(5) Uani 1 1 d .
O4' O -0.3780(2) -0.49531(18) -0.17870(19) 0.0262(4) Uani 1 1 d .
N5' N -0.2093(3) -0.3884(2) -0.0494(2) 0.0210(5) Uani 1 1 d .
H5'A H -0.1360 -0.4864 -0.0619 0.025 Uiso 1 1 calc R
C6' C -0.1635(3) -0.2651(3) 0.0267(3) 0.0193(5) Uani 1 1 d .
O7' O -0.0297(2) -0.29298(18) 0.0766(2) 0.0256(4) Uani 1 1 d .
C8' C -0.2852(3) -0.0992(3) 0.0459(3) 0.0178(5) Uani 1 1 d .
C9' C -0.2465(3) 0.0329(3) 0.1173(3) 0.0195(5) Uani 1 1 d .
H9'A H -0.1413 0.0181 0.1540 0.023 Uiso 1 1 calc R
C10' C -0.3635(3) 0.1899(3) 0.1356(3) 0.0191(5) Uani 1 1 d .
H10B H -0.3361 0.2811 0.1839 0.023 Uiso 1 1 calc R

loop_
_atom_site_aniso_label
_atom_site_aniso_U_11
_atom_site_aniso_U_22
_atom_site_aniso_U_33
_atom_site_aniso_U_23
_atom_site_aniso_U_13
_atom_site_aniso_U_12
C1 0.0157(12) 0.0144(12) 0.0159(13) 0.0016(10) -0.0045(10) -0.0015(10)
C2 0.0132(11) 0.0184(12) 0.0162(12) 0.0011(10) -0.0044(10) -0.0003(10)
C3 0.0188(13) 0.0194(13) 0.0189(13) 0.0016(10) -0.0060(11) -0.0045(10)
O4 0.0196(9) 0.0257(10) 0.0259(10) -0.0021(7) -0.0120(8) -0.0017(7)
N5 0.0166(10) 0.0164(10) 0.0275(12) 0.0002(8) -0.0116(9) 0.0025(8)
C6 0.0173(12) 0.0184(12) 0.0197(13) 0.0030(10) -0.0064(10) -0.0014(10)
O7 0.0267(10) 0.0143(9) 0.0362(11) -0.0038(7) -0.0152(8) 0.0043(7)
C8 0.0158(12) 0.0171(12) 0.0186(13) 0.0023(10) -0.0055(10) -0.0006(10)
C9 0.0199(13) 0.0140(12) 0.0214(14) -0.0017(10) -0.0061(11) 0.0004(10)
C10 0.0177(12) 0.0205(13) 0.0202(14) -0.0001(10) -0.0068(10) -0.0033(10)
C1' 0.0160(12) 0.0155(12) 0.0138(13) 0.0018(10) -0.0045(10) -0.0009(10)
C2' 0.0187(12) 0.0140(12) 0.0169(13) 0.0014(9) -0.0068(10) -0.0011(10)
C3' 0.0197(13) 0.0191(13) 0.0214(13) -0.0005(10) -0.0083(11) -0.0021(11)
O4' 0.0308(10) 0.0171(9) 0.0336(11) -0.0057(8) -0.0161(8) -0.0011(8)
N5' 0.0207(11) 0.0117(10) 0.0308(13) -0.0018(9) -0.0116(10) 0.0025(9)
C6' 0.0176(12) 0.0170(13) 0.0215(13) 0.0018(10) -0.0046(10) -0.0015(10)
O7' 0.0231(9) 0.0197(9) 0.0378(11) -0.0006(8) -0.0181(9) 0.0019(8)
C8' 0.0168(12) 0.0167(12) 0.0176(13) 0.0011(10) -0.0034(10) -0.0012(10)
C9' 0.0182(12) 0.0215(13) 0.0200(13) 0.0019(10) -0.0077(11) -0.0037(10)
C10' 0.0208(13) 0.0155(12) 0.0211(13) -0.0019(10) -0.0070(11) -0.0026(10)

loop_
_atom_type_symbol
_atom_type_description
_atom_type_scat_dispersion_real
_atom_type_scat_dispersion_imag
_atom_type_scat_source
C C 0.0033 0.0016 'International Tables Vol C Tables 4.2.6.8 and 6.1.1.4'
H H 0.0000 0.0000 'International Tables Vol C Tables 4.2.6.8 and 6.1.1.4'
N N 0.0061 0.0033 'International Tables Vol C Tables 4.2.6.8 and 6.1.1.4'
O O 0.0106 0.0060 'International Tables Vol C Tables 4.2.6.8 and 6.1.1.4'

loop_
_geom_angle_atom_site_label_1
_geom_angle_atom_site_label_2
_geom_angle_atom_site_label_3
_geom_angle
_geom_angle_site_symmetry_1
C1 C1 C2 119.4(3) 2_456
C1 C1 C8 118.8(3) 2_456
C2 C1 C8 121.84(19) .
C10 C2 C1 120.5(2) 2_456
C10 C2 C3 120.4(2) 2_456
C1 C2 C3 119.0(2) .
O4 C3 N5 120.6(2) .
O4 C3 C2 123.2(2) .
N5 C3 C2 116.2(2) .
C6 N5 C3 127.21(19) .
O7 C6 N5 120.9(2) .
O7 C6 C8 122.7(2) .
N5 C6 C8 116.4(2) .
C9 C8 C1 120.6(2) .
C9 C8 C6 120.2(2) .
C1 C8 C6 119.2(2) .
C8 C9 C10 120.5(2) .
C2 C10 C9 120.2(2) 2_456
C1' C1' C2' 119.6(2) 2_455
C1' C1' C8' 118.7(2) 2_455
C2' C1' C8' 121.72(19) .
C10' C2' C1' 120.7(2) 2_455
C10' C2' C3' 120.2(2) 2_455
C1' C2' C3' 119.06(19) .
O4' C3' N5' 120.5(2) .
O4' C3' C2' 123.2(2) .
N5' C3' C2' 116.32(19) .
C6' N5' C3' 127.44(19) .
O7' C6' N5' 121.1(2) .
O7' C6' C8' 122.5(2) .
N5' C6' C8' 116.4(2) .
C9' C8' C1' 120.7(2) .
C9' C8' C6' 120.3(2) .
C1' C8' C6' 119.00(19) .
C8' C9' C10' 119.8(2) .
C2' C10' C9' 120.5(2) 2_455

loop_
_geom_bond_atom_site_label_1
_geom_bond_atom_site_label_2
_geom_bond_distance
_geom_bond_site_symmetry_2
C1 C1 1.415(4) 2_456
C1 C2 1.415(3) .
C1 C8 1.416(3) .
C2 C10 1.376(3) 2_456
C2 C3 1.487(3) .
C3 O4 1.218(3) .
C3 N5 1.387(3) .
N5 C6 1.378(3) .
C6 O7 1.230(3) .
C6 C8 1.483(3) .
C8 C9 1.378(3) .
C9 C10 1.400(3) .
C10 C2 1.376(3) 2_456
C1' C1' 1.409(4) 2_455
C1' C2' 1.412(3) .
C1' C8' 1.423(3) .
C2' C10' 1.368(3) 2_455
C2' C3' 1.484(3) .
C3' O4' 1.221(3) .
C3' N5' 1.383(3) .
N5' C6' 1.373(3) .
C6' O7' 1.226(3) .
C6' C8' 1.483(3) .
C8' C9' 1.378(3) .
C9' C10' 1.410(3) .
C10' C2' 1.368(3) 2_455
